data_4104552
loop_
_publ_author_name
'Sebastian W\"urtz'
'Claudia Lohre'
'Roland Fr\"ohlich'
'Klaus Bergander'
'Frank Glorius'

_publ_section_title
;
 IBiox[(-)-menthyl]: A Sterically Demanding Chiral NHC Ligand
;
_journal_name_full 'Journal of the American Chemical Society'
_journal_page_first 8344
_journal_page_last 8345
_journal_paper_doi 10.1021/ja901018g
_journal_volume 131
_journal_year 2009
_chemical_absolute_configuration ad
_chemical_formula_sum 'C25 H40 Ag Br N2 O2'
_chemical_formula_weight 588.37
_chemical_name_systematic
; 
 ? 
;
_space_group_IT_number 19
_symmetry_cell_setting orthorhombic
_symmetry_space_group_name_Hall 'P 2ac 2ab'
_symmetry_space_group_name_H-M 'P 21 21 21'
_atom_sites_solution_hydrogens geom
_atom_sites_solution_primary direct
_atom_sites_solution_secondary difmap
_audit_creation_method SHELXL-97
_cell_angle_alpha 90.00
_cell_angle_beta 90.00
_cell_angle_gamma 90.00
_cell_formula_units_Z 4
_cell_length_a 10.6661(2)
_cell_length_b 12.9006(2)
_cell_length_c 18.6675(4)
_cell_measurement_reflns_used 5105
_cell_measurement_temperature 223(2)
_cell_measurement_theta_max 27.88
_cell_measurement_theta_min 0.41
_cell_volume 2568.63(8)
_computing_cell_refinement 'Collect (Nonius B.V., 1998)'
_computing_data_collection 'Collect (Nonius B.V., 1998)'
_computing_data_reduction 'Denzo-SMN (Otwinowski & Minor, 1997)'
_computing_molecular_graphics 'XP (BrukerAXS, 2000)'
_computing_publication_material 'SHELXL-97 (Sheldrick, 1997)'
_computing_structure_refinement 'SHELXL-97 (Sheldrick, 1997)'
_computing_structure_solution 'SHELXS-97 (Sheldrick, 1990)'
_diffrn_ambient_temperature 223(2)
_diffrn_measured_fraction_theta_full 0.997
_diffrn_measured_fraction_theta_max 0.997
_diffrn_measurement_device_type 'Nonius KappaCCD'
_diffrn_measurement_method '\w and \f scans'
_diffrn_radiation_monochromator graphite
_diffrn_radiation_source 'rotating anode Nonius FR591'
_diffrn_radiation_type MoK\a
_diffrn_radiation_wavelength 0.71073
_diffrn_reflns_av_R_equivalents 0.0629
_diffrn_reflns_av_sigmaI/netI 0.0739
_diffrn_reflns_limit_h_max 10
_diffrn_reflns_limit_h_min -14
_diffrn_reflns_limit_k_max 16
_diffrn_reflns_limit_k_min -15
_diffrn_reflns_limit_l_max 24
_diffrn_reflns_limit_l_min -24
_diffrn_reflns_number 19164
_diffrn_reflns_theta_full 27.90
_diffrn_reflns_theta_max 27.90
_diffrn_reflns_theta_min 1.92
_exptl_absorpt_coefficient_mu 2.363
_exptl_absorpt_correction_T_max 0.8910
_exptl_absorpt_correction_T_min 0.6493
_exptl_absorpt_correction_type multi-scan
_exptl_absorpt_process_details 'SORTAV (Blessing, 1995 & 1997)'
_exptl_crystal_colour colourless
_exptl_crystal_density_diffrn 1.521
_exptl_crystal_description needle
_exptl_crystal_F_000 1208
_exptl_crystal_size_max 0.20
_exptl_crystal_size_mid 0.05
_exptl_crystal_size_min 0.05
_refine_diff_density_max 0.539
_refine_diff_density_min -0.797
_refine_diff_density_rms 0.089
_refine_ls_abs_structure_details 'Flack H D (1983), Acta Cryst. A39, 876-881'
_refine_ls_abs_structure_Flack -0.001(11)
_refine_ls_extinction_method none
_refine_ls_goodness_of_fit_ref 1.057
_refine_ls_hydrogen_treatment riding
_refine_ls_matrix_type full
_refine_ls_number_parameters 286
_refine_ls_number_reflns 6082
_refine_ls_number_restraints 0
_refine_ls_restrained_S_all 1.057
_refine_ls_R_factor_all 0.0790
_refine_ls_R_factor_gt 0.0463
_refine_ls_shift/su_max 0.001
_refine_ls_shift/su_mean 0.000
_refine_ls_structure_factor_coef Fsqd
_refine_ls_weighting_details 'calc w=1/[\s^2^(Fo^2^)+(0.0190P)^2^+1.7437P] where P=(Fo^2^+2Fc^2^)/3'
_refine_ls_weighting_scheme calc
_refine_ls_wR_factor_gt 0.0695
_refine_ls_wR_factor_ref 0.0784
_reflns_number_gt 4556
_reflns_number_total 6082
_reflns_threshold_expression >2sigma(I)
_cod_data_source_file ja901018g_si_002.cif
_cod_data_source_block glo4956
_cod_database_code 4104552

loop_
_symmetry_equiv_pos_as_xyz
'x, y, z'
'-x+1/2, -y, z+1/2'
'-x, y+1/2, -z+1/2'
'x+1/2, -y+1/2, -z'

loop_
_atom_site_label
_atom_site_type_symbol
_atom_site_fract_x
_atom_site_fract_y
_atom_site_fract_z
_atom_site_U_iso_or_equiv
_atom_site_adp_type
_atom_site_occupancy
_atom_site_symmetry_multiplicity
_atom_site_calc_flag
_atom_site_refinement_flags
Ag Ag 0.88748(3) 0.54926(2) 0.787592(17) 0.03442(9) Uani 1 1 d .
Br Br 0.70998(5) 0.58156(4) 0.70799(3) 0.06681(18) Uani 1 1 d .
C1 C 1.0342(4) 0.5314(3) 0.8614(2) 0.0298(10) Uani 1 1 d .
N1A N 1.1609(3) 0.5253(3) 0.84978(18) 0.0328(9) Uani 1 1 d .
C1A C 1.2279(4) 0.5274(3) 0.9131(2) 0.0382(12) Uani 1 1 d .
O1A O 1.3544(3) 0.5205(3) 0.90309(19) 0.0530(10) Uani 1 1 d .
C2A C 1.3680(4) 0.4839(4) 0.8309(3) 0.0552(14) Uani 1 1 d .
H2A1 H 1.3790 0.4085 0.8308 0.066 Uiso 1 1 calc R
H2A2 H 1.4420 0.5155 0.8088 0.066 Uiso 1 1 calc R
C3A C 1.2481(4) 0.5135(3) 0.7876(3) 0.0377(10) Uani 1 1 d .
C4A C 1.2667(4) 0.6138(3) 0.7440(2) 0.0351(10) Uani 1 1 d .
H4A H 1.3355 0.5980 0.7101 0.042 Uiso 1 1 calc R
C5A C 1.1533(4) 0.6349(3) 0.6973(2) 0.0350(11) Uani 1 1 d .
H5A1 H 1.0803 0.6473 0.7280 0.042 Uiso 1 1 calc R
H5A2 H 1.1682 0.6979 0.6692 0.042 Uiso 1 1 calc R
C6A C 1.1243(5) 0.5464(4) 0.6468(2) 0.0490(12) Uani 1 1 d .
H6A1 H 1.1919 0.5404 0.6115 0.059 Uiso 1 1 calc R
H6A2 H 1.0466 0.5619 0.6209 0.059 Uiso 1 1 calc R
C7A C 1.1097(5) 0.4431(4) 0.6857(2) 0.0491(12) Uani 1 1 d .
H7A H 1.0303 0.4460 0.7132 0.059 Uiso 1 1 calc R
C8A C 1.2144(5) 0.4240(3) 0.7384(3) 0.0526(14) Uani 1 1 d .
H8A1 H 1.2896 0.4046 0.7113 0.063 Uiso 1 1 calc R
H8A2 H 1.1914 0.3644 0.7681 0.063 Uiso 1 1 calc R
C9A C 1.3126(4) 0.7096(3) 0.7870(3) 0.0424(11) Uani 1 1 d .
H9A H 1.3665 0.6841 0.8264 0.051 Uiso 1 1 calc R
C10A C 1.3931(6) 0.7790(4) 0.7390(3) 0.0645(15) Uani 1 1 d .
H10A H 1.3424 0.8056 0.7000 0.097 Uiso 1 1 calc R
H10B H 1.4623 0.7389 0.7197 0.097 Uiso 1 1 calc R
H10C H 1.4258 0.8363 0.7670 0.097 Uiso 1 1 calc R
C11A C 1.2078(5) 0.7729(4) 0.8202(3) 0.0571(15) Uani 1 1 d .
H11A H 1.2434 0.8300 0.8472 0.086 Uiso 1 1 calc R
H11B H 1.1589 0.7292 0.8520 0.086 Uiso 1 1 calc R
H11C H 1.1541 0.7999 0.7827 0.086 Uiso 1 1 calc R
C12A C 1.0989(7) 0.3535(4) 0.6319(3) 0.0773(19) Uani 1 1 d .
H12A H 1.1743 0.3504 0.6029 0.116 Uiso 1 1 calc R
H12B H 1.0268 0.3648 0.6012 0.116 Uiso 1 1 calc R
H12C H 1.0887 0.2887 0.6576 0.116 Uiso 1 1 calc R
N1B N 1.0287(3) 0.5367(3) 0.93430(17) 0.0278(8) Uani 1 1 d .
C1B C 1.1459(4) 0.5337(3) 0.9656(2) 0.0364(11) Uani 1 1 d .
O1B O 1.1437(3) 0.5325(3) 1.03804(15) 0.0480(9) Uani 1 1 d .
C2B C 1.0145(4) 0.5522(4) 1.0568(2) 0.0432(11) Uani 1 1 d .
H2B1 H 1.0041 0.6250 1.0706 0.052 Uiso 1 1 calc R
H2B2 H 0.9902 0.5088 1.0976 0.052 Uiso 1 1 calc R
C3B C 0.9306(4) 0.5273(3) 0.9915(2) 0.0282(10) Uani 1 1 d .
C4B C 0.8746(4) 0.4170(3) 0.9964(2) 0.0281(9) Uani 1 1 d .
H4B H 0.8255 0.4169 1.0415 0.034 Uiso 1 1 calc R
C5B C 0.7782(4) 0.3995(3) 0.9375(2) 0.0309(10) Uani 1 1 d .
H5B1 H 0.7418 0.3302 0.9427 0.037 Uiso 1 1 calc R
H5B2 H 0.8197 0.4030 0.8907 0.037 Uiso 1 1 calc R
C6B C 0.6737(4) 0.4806(3) 0.9406(3) 0.0374(11) Uani 1 1 d .
H6B1 H 0.6145 0.4680 0.9014 0.045 Uiso 1 1 calc R
H6B2 H 0.6280 0.4732 0.9858 0.045 Uiso 1 1 calc R
C7B C 0.7236(4) 0.5898(3) 0.9348(2) 0.0329(10) Uani 1 1 d .
H7B H 0.7592 0.5979 0.8861 0.039 Uiso 1 1 calc R
C8B C 0.8285(4) 0.6091(3) 0.9880(2) 0.0347(11) Uani 1 1 d .
H8B1 H 0.7914 0.6159 1.0358 0.042 Uiso 1 1 calc R
H8B2 H 0.8678 0.6757 0.9762 0.042 Uiso 1 1 calc R
C9B C 0.9696(4) 0.3274(3) 1.0053(2) 0.0343(10) Uani 1 1 d .
H9B H 1.0353 0.3518 1.0387 0.041 Uiso 1 1 calc R
C10B C 1.0358(4) 0.2909(4) 0.9376(3) 0.0399(11) Uani 1 1 d .
H10D H 0.9741 0.2662 0.9034 0.060 Uiso 1 1 calc R
H10E H 1.0931 0.2351 0.9494 0.060 Uiso 1 1 calc R
H10F H 1.0822 0.3481 0.9169 0.060 Uiso 1 1 calc R
C11B C 0.9040(6) 0.2351(4) 1.0412(3) 0.0574(15) Uani 1 1 d .
H11D H 0.8442 0.2049 1.0081 0.086 Uiso 1 1 calc R
H11E H 0.8605 0.2587 1.0838 0.086 Uiso 1 1 calc R
H11F H 0.9660 0.1835 1.0544 0.086 Uiso 1 1 calc R
C12B C 0.6212(6) 0.6707(3) 0.9434(3) 0.0567(14) Uani 1 1 d .
H12D H 0.5765 0.6586 0.9879 0.085 Uiso 1 1 calc R
H12E H 0.5631 0.6659 0.9035 0.085 Uiso 1 1 calc R
H12F H 0.6585 0.7393 0.9443 0.085 Uiso 1 1 calc R

loop_
_atom_site_aniso_label
_atom_site_aniso_U_11
_atom_site_aniso_U_22
_atom_site_aniso_U_33
_atom_site_aniso_U_23
_atom_site_aniso_U_13
_atom_site_aniso_U_12
Ag 0.02875(15) 0.04603(17) 0.02848(14) 0.00188(16) -0.00378(16) 0.00766(16)
Br 0.0623(4) 0.0791(4) 0.0591(3) -0.0026(3) -0.0322(3) 0.0186(3)
C1 0.026(2) 0.026(2) 0.038(2) 0.010(2) -0.0019(19) 0.0026(19)
N1A 0.0237(18) 0.036(2) 0.038(2) 0.0142(16) 0.0003(16) 0.0022(16)
C1A 0.024(2) 0.041(3) 0.049(3) 0.022(2) -0.010(2) -0.007(2)
O1A 0.0189(17) 0.067(2) 0.073(2) 0.0328(19) -0.0089(16) -0.0038(16)
C2A 0.024(3) 0.060(3) 0.081(4) 0.034(3) 0.005(3) 0.011(2)
C3A 0.021(2) 0.041(2) 0.052(3) 0.016(2) 0.006(2) 0.0060(18)
C4A 0.027(2) 0.037(2) 0.042(2) 0.011(2) 0.007(2) 0.005(2)
C5A 0.039(3) 0.033(2) 0.033(2) 0.0093(18) 0.005(2) 0.0012(19)
C6A 0.054(3) 0.055(3) 0.037(2) -0.008(2) 0.009(3) 0.002(3)
C7A 0.046(3) 0.045(3) 0.056(3) -0.016(2) 0.019(3) -0.005(3)
C8A 0.042(3) 0.033(3) 0.082(4) 0.003(2) 0.025(3) 0.009(2)
C9A 0.036(3) 0.044(2) 0.048(3) 0.015(3) -0.002(3) -0.005(2)
C10A 0.054(3) 0.052(3) 0.088(4) 0.012(3) 0.014(3) -0.015(3)
C11A 0.067(4) 0.048(3) 0.056(3) -0.012(3) 0.009(3) -0.015(3)
C12A 0.079(5) 0.061(3) 0.091(4) -0.036(3) 0.036(4) -0.012(4)
N1B 0.0233(18) 0.0315(19) 0.0287(17) 0.0087(17) -0.0056(15) -0.0054(17)
C1B 0.034(3) 0.037(3) 0.038(2) 0.013(2) -0.015(2) -0.012(2)
O1B 0.040(2) 0.064(2) 0.0404(18) 0.0120(16) -0.0206(15) -0.0158(18)
C2B 0.048(3) 0.048(3) 0.034(2) 0.003(2) -0.009(2) -0.015(3)
C3B 0.033(2) 0.027(2) 0.0243(19) 0.0024(17) -0.0004(18) -0.0058(18)
C4B 0.031(2) 0.029(2) 0.0249(18) 0.0032(16) 0.000(2) 0.000(2)
C5B 0.028(2) 0.024(2) 0.041(2) -0.0001(19) -0.003(2) -0.0040(19)
C6B 0.029(2) 0.034(3) 0.049(3) 0.002(2) -0.004(2) -0.004(2)
C7B 0.035(3) 0.025(2) 0.039(2) -0.0011(19) 0.003(2) 0.003(2)
C8B 0.046(3) 0.026(2) 0.032(2) -0.0024(18) 0.003(2) -0.007(2)
C9B 0.029(2) 0.033(2) 0.041(3) 0.009(2) -0.005(2) 0.000(2)
C10B 0.028(3) 0.039(3) 0.052(3) 0.004(2) -0.001(2) 0.002(2)
C11B 0.056(4) 0.039(3) 0.078(4) 0.026(3) 0.017(3) 0.009(3)
C12B 0.052(3) 0.039(3) 0.079(4) 0.003(2) 0.012(3) 0.009(3)

loop_
_atom_type_symbol
_atom_type_description
_atom_type_scat_dispersion_real
_atom_type_scat_dispersion_imag
_atom_type_scat_source
C C 0.0033 0.0016 'International Tables Vol C Tables 4.2.6.8 and 6.1.1.4'
H H 0.0000 0.0000 'International Tables Vol C Tables 4.2.6.8 and 6.1.1.4'
N N 0.0061 0.0033 'International Tables Vol C Tables 4.2.6.8 and 6.1.1.4'
O O 0.0106 0.0060 'International Tables Vol C Tables 4.2.6.8 and 6.1.1.4'
Br Br -0.2901 2.4595 'International Tables Vol C Tables 4.2.6.8 and 6.1.1.4'
Ag Ag -0.8971 1.1015 'International Tables Vol C Tables 4.2.6.8 and 6.1.1.4'

loop_
_geom_angle_atom_site_label_1
_geom_angle_atom_site_label_2
_geom_angle_atom_site_label_3
_geom_angle
C1 Ag Br 175.25(12)
N1B C1 N1A 101.7(3)
N1B C1 Ag 128.1(3)
N1A C1 Ag 129.7(3)
C1 N1A C1A 112.0(4)
C1 N1A C3A 137.9(4)
C1A N1A C3A 110.1(3)
C1B C1A O1A 139.8(4)
C1B C1A N1A 107.1(4)
O1A C1A N1A 113.2(4)
C1A O1A C2A 104.5(4)
O1A C2A C3A 108.8(4)
N1A C3A C8A 113.6(3)
N1A C3A C4A 113.8(3)
C8A C3A C4A 110.4(4)
N1A C3A C2A 97.7(4)
C8A C3A C2A 108.7(4)
C4A C3A C2A 111.9(4)
C5A C4A C3A 110.6(4)
C5A C4A C9A 114.0(3)
C3A C4A C9A 115.8(4)
C6A C5A C4A 112.7(4)
C5A C6A C7A 112.6(3)
C8A C7A C6A 112.2(4)
C8A C7A C12A 111.0(5)
C6A C7A C12A 110.7(4)
C7A C8A C3A 116.4(4)
C11A C9A C10A 109.8(4)
C11A C9A C4A 114.1(4)
C10A C9A C4A 109.9(4)
C1 N1B C1B 112.4(3)
C1 N1B C3B 137.4(3)
C1B N1B C3B 109.2(3)
C1A C1B O1B 139.0(4)
C1A C1B N1B 106.8(4)
O1B C1B N1B 114.1(4)
C1B O1B C2B 104.9(3)
O1B C2B C3B 108.9(3)
N1B C3B C8B 114.4(3)
N1B C3B C4B 112.7(3)
C8B C3B C4B 111.5(3)
N1B C3B C2B 98.1(3)
C8B C3B C2B 107.8(3)
C4B C3B C2B 111.6(3)
C5B C4B C9B 114.1(3)
C5B C4B C3B 110.7(3)
C9B C4B C3B 116.2(3)
C4B C5B C6B 111.3(3)
C7B C6B C5B 112.2(3)
C6B C7B C8B 111.5(3)
C6B C7B C12B 112.3(4)
C8B C7B C12B 110.3(4)
C7B C8B C3B 116.3(3)
C10B C9B C11B 109.5(4)
C10B C9B C4B 116.6(3)
C11B C9B C4B 109.1(4)

loop_
_geom_bond_atom_site_label_1
_geom_bond_atom_site_label_2
_geom_bond_distance
Ag C1 2.098(4)
Ag Br 2.4426(6)
C1 N1B 1.364(5)
C1 N1A 1.370(5)
N1A C1A 1.382(5)
N1A C3A 1.495(6)
C1A C1B 1.316(6)
C1A O1A 1.364(5)
O1A C2A 1.436(6)
C2A C3A 1.559(6)
C3A C8A 1.519(7)
C3A C4A 1.542(6)
C4A C5A 1.516(6)
C4A C9A 1.553(6)
C5A C6A 1.513(6)
C6A C7A 1.525(6)
C7A C8A 1.509(7)
C7A C12A 1.536(6)
C9A C11A 1.516(7)
C9A C10A 1.530(6)
N1B C1B 1.380(5)
N1B C3B 1.500(5)
C1B O1B 1.353(5)
O1B C2B 1.445(6)
C2B C3B 1.547(5)
C3B C8B 1.518(6)
C3B C4B 1.546(5)
C4B C5B 1.523(6)
C4B C9B 1.546(6)
C5B C6B 1.529(6)
C6B C7B 1.510(5)
C7B C8B 1.517(6)
C7B C12B 1.520(6)
C9B C10B 1.521(6)
C9B C11B 1.535(6)

loop_
_geom_torsion_atom_site_label_1
_geom_torsion_atom_site_label_2
_geom_torsion_atom_site_label_3
_geom_torsion_atom_site_label_4
_geom_torsion
N1B C1 N1A C1A -0.3(5)
Ag C1 N1A C1A 172.0(3)
N1B C1 N1A C3A 177.1(4)
Ag C1 N1A C3A -10.6(8)
C1 N1A C1A C1B 0.6(5)
C3A N1A C1A C1B -177.5(4)
C1 N1A C1A O1A 179.4(4)
C3A N1A C1A O1A 1.3(5)
C1B C1A O1A C2A 162.2(6)
N1A C1A O1A C2A -16.1(5)
C1A O1A C2A C3A 24.2(5)
C1 N1A C3A C8A -50.5(6)
C1A N1A C3A C8A 127.0(4)
C1 N1A C3A C4A 77.0(6)
C1A N1A C3A C4A -105.5(4)
C1 N1A C3A C2A -164.8(5)
C1A N1A C3A C2A 12.6(4)
O1A C2A C3A N1A -22.3(4)
O1A C2A C3A C8A -140.4(4)
O1A C2A C3A C4A 97.4(4)
N1A C3A C4A C5A -75.7(5)
C8A C3A C4A C5A 53.4(5)
C2A C3A C4A C5A 174.7(4)
N1A C3A C4A C9A 55.9(5)
C8A C3A C4A C9A -175.0(3)
C2A C3A C4A C9A -53.7(5)
C3A C4A C5A C6A -57.3(5)
C9A C4A C5A C6A 170.2(4)
C4A C5A C6A C7A 54.3(6)
C5A C6A C7A C8A -47.4(6)
C5A C6A C7A C12A -172.0(5)
C6A C7A C8A C3A 46.8(5)
C12A C7A C8A C3A 171.2(4)
N1A C3A C8A C7A 79.4(5)
C4A C3A C8A C7A -49.8(5)
C2A C3A C8A C7A -173.0(4)
C5A C4A C9A C11A 42.5(5)
C3A C4A C9A C11A -87.5(5)
C5A C4A C9A C10A -81.2(5)
C3A C4A C9A C10A 148.8(4)
N1A C1 N1B C1B -0.1(5)
Ag C1 N1B C1B -172.6(3)
N1A C1 N1B C3B -167.2(4)
Ag C1 N1B C3B 20.3(7)
O1A C1A C1B O1B -3.5(11)
N1A C1A C1B O1B 174.8(5)
O1A C1A C1B N1B -179.0(6)
N1A C1A C1B N1B -0.7(5)
C1 N1B C1B C1A 0.5(5)
C3B N1B C1B C1A 171.3(4)
C1 N1B C1B O1B -176.2(4)
C3B N1B C1B O1B -5.4(5)
C1A C1B O1B C2B 175.5(6)
N1B C1B O1B C2B -9.3(5)
C1B O1B C2B C3B 20.0(5)
C1 N1B C3B C8B -62.7(6)
C1B N1B C3B C8B 129.9(4)
C1 N1B C3B C4B 66.0(6)
C1B N1B C3B C4B -101.4(4)
C1 N1B C3B C2B -176.5(5)
C1B N1B C3B C2B 16.1(4)
O1B C2B C3B N1B -21.8(4)
O1B C2B C3B C8B -140.7(4)
O1B C2B C3B C4B 96.6(4)
N1B C3B C4B C5B -78.8(4)
C8B C3B C4B C5B 51.5(4)
C2B C3B C4B C5B 172.0(4)
N1B C3B C4B C9B 53.5(4)
C8B C3B C4B C9B -176.2(3)
C2B C3B C4B C9B -55.7(5)
C9B C4B C5B C6B 169.6(3)
C3B C4B C5B C6B -57.0(4)
C4B C5B C6B C7B 57.6(5)
C5B C6B C7B C8B -51.2(5)
C5B C6B C7B C12B -175.7(4)
C6B C7B C8B C3B 47.7(5)
C12B C7B C8B C3B 173.3(4)
N1B C3B C8B C7B 81.4(4)
C4B C3B C8B C7B -47.9(5)
C2B C3B C8B C7B -170.6(4)
C5B C4B C9B C10B 50.9(5)
C3B C4B C9B C10B -79.9(5)
C5B C4B C9B C11B -73.8(5)
C3B C4B C9B C11B 155.5(4)
